data_1547559
loop_
_publ_author_name
'Lehner, Verena'
'Davies, Huw M. L.'
'Reiser, Oliver'

_publ_section_title
;
 Rh(II)-Catalyzed Cyclopropanation of Furans and Its Application to the
 Total Synthesis of Natural Product Derivatives.
;
_journal_issue 18
_journal_name_full 'Organic letters'
_journal_page_first 4722
_journal_page_last 4725
_journal_paper_doi 10.1021/acs.orglett.7b02009
_journal_volume 19
_journal_year 2017
_chemical_absolute_configuration ad
_chemical_formula_moiety 'C15 H14 O5'
_chemical_formula_sum 'C15 H14 O5'
_chemical_formula_weight 274.26
_chemical_name_systematic
;
 ? 
;
_space_group_crystal_system monoclinic
_space_group_IT_number 4
_space_group_name_Hall 'P 2yb'
_space_group_name_H-M_alt 'P 1 21 1'
_symmetry_space_group_name_Hall 'P 2yb'
_symmetry_space_group_name_H-M 'P 1 21 1'
_atom_sites_solution_hydrogens geom
_atom_sites_solution_primary direct
_atom_sites_solution_secondary difmap
_audit_creation_date 2014-05-27
_audit_creation_method
;
Olex2 1.2
(compiled 2014.03.20 svn.r2914 for OlexSys, GUI svn.r4816)
;
_cell_angle_alpha 90.00
_cell_angle_beta 100.4716(19)
_cell_angle_gamma 90.00
_cell_formula_units_Z 2
_cell_length_a 9.82867(19)
_cell_length_b 6.11703(12)
_cell_length_c 11.6406(2)
_cell_measurement_reflns_used 11164
_cell_measurement_temperature 123.01(10)
_cell_measurement_theta_max 63.9850
_cell_measurement_theta_min 4.5580
_cell_volume 688.20(2)
_computing_cell_refinement
;
CrysAlisPro, Agilent Technologies,
Version 1.171.37.33 (release 27-03-2014 CrysAlis171 .NET)
(compiled Mar 27 2014,17:12:48)
;
_computing_data_collection
;
CrysAlisPro, Agilent Technologies,
Version 1.171.37.33 (release 27-03-2014 CrysAlis171 .NET)
(compiled Mar 27 2014,17:12:48)
;
_computing_data_reduction
;
CrysAlisPro, Agilent Technologies,
Version 1.171.37.33 (release 27-03-2014 CrysAlis171 .NET)
(compiled Mar 27 2014,17:12:48)
;
_computing_molecular_graphics 'Olex2 (Dolomanov et al., 2009)'
_computing_publication_material 'Olex2 (Dolomanov et al., 2009)'
_computing_structure_refinement 'ShelXL (Sheldrick, 2008)'
_computing_structure_solution 'SHELXS-97 (Sheldrick, 1990)'
_diffrn_ambient_environment N~2~
_diffrn_ambient_temperature 123.01(10)
_diffrn_detector 'CCD plate'
_diffrn_detector_area_resol_mean 5.2548
_diffrn_detector_type AtlasS2
_diffrn_measured_fraction_theta_full 0.978
_diffrn_measured_fraction_theta_max 0.978
_diffrn_measurement_device 'four-circle diffractometer'
_diffrn_measurement_device_type 'SuperNova, Single source at offset, AtlasS2'
_diffrn_measurement_method '\w scans'
_diffrn_orient_matrix_UB_11 0.0666296000
_diffrn_orient_matrix_UB_12 0.1091050000
_diffrn_orient_matrix_UB_13 -0.0954931000
_diffrn_orient_matrix_UB_21 0.1360252000
_diffrn_orient_matrix_UB_22 0.0289480000
_diffrn_orient_matrix_UB_23 0.0882073000
_diffrn_orient_matrix_UB_31 0.0497382000
_diffrn_orient_matrix_UB_32 -0.2250275000
_diffrn_orient_matrix_UB_33 -0.0349340000
_diffrn_radiation_monochromator mirror
_diffrn_radiation_probe x-ray
_diffrn_radiation_type CuK\a
_diffrn_radiation_wavelength 1.54184
_diffrn_reflns_av_R_equivalents 0.0329
_diffrn_reflns_av_unetI/netI 0.0171
_diffrn_reflns_limit_h_max 11
_diffrn_reflns_limit_h_min -11
_diffrn_reflns_limit_k_max 6
_diffrn_reflns_limit_k_min -7
_diffrn_reflns_limit_l_max 13
_diffrn_reflns_limit_l_min -13
_diffrn_reflns_number 14187
_diffrn_reflns_theta_full 64.18
_diffrn_reflns_theta_max 64.18
_diffrn_reflns_theta_min 3.86
_diffrn_source 'sealed X-ray tube'
_diffrn_source_type 'SuperNova (Cu) X-ray Source'
_exptl_absorpt_coefficient_mu 0.836
_exptl_absorpt_correction_T_max 0.969
_exptl_absorpt_correction_T_min 0.914
_exptl_absorpt_correction_type analytical
_exptl_absorpt_process_details
;
CrysAlisPro, Agilent Technologies,
Version 1.171.37.33 (release 27-03-2014 CrysAlis171 .NET)
(compiled Mar 27 2014,17:12:48)
Analytical numeric absorption correction using a multifaceted crystal
            model based on expressions derived by R.C. Clark & J.S. Reid.
(Clark, R. C. & Reid, J. S. (1995). Acta Cryst. A51, 887-897)
Empirical absorption correction using spherical harmonics,
 implemented in SCALE3 ABSPACK scaling algorithm.
;
_exptl_crystal_density_diffrn 1.324
_exptl_crystal_density_method 'not measured'
_exptl_crystal_description
;
;
_exptl_crystal_F_000 288
_exptl_crystal_size_max 0.3063
_exptl_crystal_size_mid 0.1966
_exptl_crystal_size_min 0.0822
_refine_diff_density_max 0.228
_refine_diff_density_min -0.262
_refine_diff_density_rms 0.107
_refine_ls_abs_structure_details 'Flack H D (1983), Acta Cryst. A39, 876-881'
_refine_ls_abs_structure_Flack -0.07(15)
_refine_ls_extinction_method none
_refine_ls_goodness_of_fit_ref 1.151
_refine_ls_hydrogen_treatment constr
_refine_ls_matrix_type full
_refine_ls_number_parameters 183
_refine_ls_number_reflns 2224
_refine_ls_number_restraints 1
_refine_ls_restrained_S_all 1.151
_refine_ls_R_factor_all 0.0268
_refine_ls_R_factor_gt 0.0264
_refine_ls_shift/su_max 0.000
_refine_ls_shift/su_mean 0.000
_refine_ls_structure_factor_coef Fsqd
_refine_ls_weighting_details 'calc w=1/[\s^2^(Fo^2^)+(0.0513P)^2^+0.0434P] where P=(Fo^2^+2Fc^2^)/3'
_refine_ls_weighting_scheme calc
_refine_ls_wR_factor_gt 0.0763
_refine_ls_wR_factor_ref 0.0768
_reflns_number_gt 2184
_reflns_number_total 2224
_reflns_threshold_expression >2sigma(I)
_cod_data_source_file ol7b02009_si_002.cif
_cod_data_source_block n053
_cod_database_code 1547559
_chemical_oxdiff_formula 'C15 H14 O5'
_reflns_odcompleteness_completeness 96.08
_reflns_odcompleteness_iscentric 1
_reflns_odcompleteness_theta 64.84
_olex2_refinement_description
;
1. Fixed Uiso
 At 1.2 times of:
  All C(H) groups
 At 1.5 times of:
  All C(H,H,H) groups
2.a Ternary CH refined with riding coordinates:
 C3(H3), C4(H4)
2.b Aromatic/amide H refined with riding coordinates:
 C11(H11), C15(H15), C13(H13), C12(H12), C2(H2), C14(H14)
2.c Idealised Me refined as rotating group:
 C9(H9A,H9B,H9C), C7(H7A,H7B,H7C)
;

loop_
_space_group_symop_id
_space_group_symop_operation_xyz
1 'x, y, z'
2 '-x, y+1/2, -z'

loop_
_atom_site_label
_atom_site_type_symbol
_atom_site_fract_x
_atom_site_fract_y
_atom_site_fract_z
_atom_site_U_iso_or_equiv
_atom_site_adp_type
_atom_site_occupancy
_atom_site_calc_flag
_atom_site_refinement_flags_posn
O1 O 0.97472(9) 0.62018(16) 0.60239(8) 0.0239(2) Uani 1 d .
O3 O 0.56672(10) 0.28591(18) 0.67516(8) 0.0280(3) Uani 1 d .
O5 O 1.29182(10) 0.54557(18) 0.80128(10) 0.0332(3) Uani 1 d .
O4 O 1.19985(10) 0.85806(19) 0.71964(9) 0.0299(3) Uani 1 d .
O2 O 0.64386(11) 0.1719(2) 0.51506(9) 0.0348(3) Uani 1 d .
C5 C 0.79399(14) 0.3788(2) 0.65938(12) 0.0213(3) Uani 1 d .
C10 C 0.79947(13) 0.5105(2) 0.76835(11) 0.0200(3) Uani 1 d .
C11 C 0.74866(15) 0.7231(2) 0.75980(13) 0.0249(3) Uani 1 d .
H11 H 0.7159 0.7831 0.6866 0.030 Uiso 1 calc R
C15 C 0.85141(15) 0.4251(3) 0.87840(12) 0.0249(3) Uani 1 d .
H15 H 0.8874 0.2842 0.8853 0.030 Uiso 1 calc R
C13 C 0.79696(16) 0.7591(3) 0.96823(14) 0.0347(4) Uani 1 d .
H13 H 0.7955 0.8416 1.0351 0.042 Uiso 1 calc R
C1 C 1.07764(14) 0.5220(3) 0.68246(12) 0.0226(3) Uani 1 d .
C8 C 1.19337(14) 0.6641(3) 0.73440(12) 0.0229(3) Uani 1 d .
C12 C 0.74624(15) 0.8464(3) 0.85899(14) 0.0309(4) Uani 1 d .
H12 H 0.7106 0.9876 0.8524 0.037 Uiso 1 calc R
C2 C 1.05564(14) 0.3115(2) 0.70130(12) 0.0236(3) Uani 1 d .
H2 H 1.1154 0.2191 0.7500 0.028 Uiso 1 calc R
C14 C 0.84974(15) 0.5492(3) 0.97761(13) 0.0325(4) Uani 1 d .
H14 H 0.8843 0.4910 1.0509 0.039 Uiso 1 calc R
C3 C 0.92083(15) 0.2498(3) 0.63204(12) 0.0248(3) Uani 1 d .
H3 H 0.9083 0.1076 0.5928 0.030 Uiso 1 calc R
C9 C 1.41479(17) 0.6652(4) 0.85241(18) 0.0477(5) Uani 1 d .
H9A H 1.4534 0.7346 0.7917 0.072 Uiso 1 calc GR
H9B H 1.4814 0.5662 0.8948 0.072 Uiso 1 calc GR
H9C H 1.3912 0.7744 0.9047 0.072 Uiso 1 calc GR
C4 C 0.87412(15) 0.4558(3) 0.56656(12) 0.0246(3) Uani 1 d .
H4 H 0.8306 0.4463 0.4840 0.030 Uiso 1 calc R
C6 C 0.66236(14) 0.2689(2) 0.60755(12) 0.0241(3) Uani 1 d .
C7 C 0.43474(16) 0.1842(3) 0.62976(15) 0.0357(4) Uani 1 d .
H7A H 0.3896 0.2631 0.5622 0.054 Uiso 1 calc GR
H7B H 0.3777 0.1867 0.6885 0.054 Uiso 1 calc GR
H7C H 0.4495 0.0356 0.6085 0.054 Uiso 1 calc GR

loop_
_atom_site_aniso_label
_atom_site_aniso_U_11
_atom_site_aniso_U_22
_atom_site_aniso_U_33
_atom_site_aniso_U_23
_atom_site_aniso_U_13
_atom_site_aniso_U_12
O1 0.0247(5) 0.0252(6) 0.0226(5) 0.0049(4) 0.0061(4) -0.0007(4)
O3 0.0230(5) 0.0297(6) 0.0310(5) -0.0041(5) 0.0045(4) -0.0073(5)
O5 0.0227(5) 0.0301(7) 0.0440(6) 0.0116(5) -0.0009(4) -0.0018(4)
O4 0.0343(6) 0.0223(7) 0.0334(6) 0.0007(5) 0.0069(4) -0.0007(4)
O2 0.0396(6) 0.0377(7) 0.0266(5) -0.0093(5) 0.0049(4) -0.0103(5)
C5 0.0231(7) 0.0210(8) 0.0202(7) -0.0018(6) 0.0055(5) -0.0013(6)
C10 0.0178(6) 0.0216(8) 0.0215(7) -0.0017(5) 0.0059(5) -0.0039(5)
C11 0.0220(7) 0.0253(9) 0.0275(7) -0.0014(6) 0.0048(6) -0.0021(6)
C15 0.0246(7) 0.0261(8) 0.0241(7) -0.0001(6) 0.0047(5) -0.0017(6)
C13 0.0328(8) 0.0401(10) 0.0322(8) -0.0175(8) 0.0087(6) -0.0051(7)
C1 0.0219(7) 0.0257(8) 0.0222(7) 0.0035(6) 0.0096(5) 0.0033(6)
C8 0.0243(7) 0.0247(10) 0.0221(7) 0.0031(6) 0.0108(6) 0.0026(6)
C12 0.0258(7) 0.0260(8) 0.0414(9) -0.0099(7) 0.0072(6) -0.0018(6)
C2 0.0239(7) 0.0223(9) 0.0266(7) 0.0014(6) 0.0098(5) 0.0043(6)
C14 0.0329(8) 0.0434(10) 0.0207(7) -0.0022(6) 0.0034(6) -0.0037(7)
C3 0.0287(8) 0.0215(8) 0.0263(7) -0.0028(6) 0.0107(6) 0.0006(6)
C9 0.0270(8) 0.0454(11) 0.0652(12) 0.0127(10) -0.0061(8) -0.0076(9)
C4 0.0268(7) 0.0274(8) 0.0204(6) -0.0021(6) 0.0065(5) -0.0026(6)
C6 0.0291(7) 0.0197(7) 0.0231(7) 0.0016(6) 0.0039(6) -0.0006(6)
C7 0.0251(8) 0.0348(9) 0.0455(9) -0.0025(7) 0.0016(7) -0.0108(7)

loop_
_atom_type_symbol
_atom_type_description
_atom_type_scat_dispersion_real
_atom_type_scat_dispersion_imag
_atom_type_scat_source
C C 0.0181 0.0091 'International Tables Vol C Tables 4.2.6.8 and 6.1.1.4'
H H 0.0000 0.0000 'International Tables Vol C Tables 4.2.6.8 and 6.1.1.4'
O O 0.0492 0.0322 'International Tables Vol C Tables 4.2.6.8 and 6.1.1.4'

loop_
_exptl_crystal_face_index_h
_exptl_crystal_face_index_k
_exptl_crystal_face_index_l
_exptl_crystal_face_perp_dist
_exptl_oxdiff_crystal_face_indexfrac_h
_exptl_oxdiff_crystal_face_indexfrac_k
_exptl_oxdiff_crystal_face_indexfrac_l
_exptl_oxdiff_crystal_face_x
_exptl_oxdiff_crystal_face_y
_exptl_oxdiff_crystal_face_z
6 0 -2 0.0411 6.0014 0.0004 -1.9969 0.5906 0.6402 0.3682
-6 0 2 0.0411 -6.0014 -0.0004 1.9969 -0.5906 -0.6402 -0.3682
2 0 -8 0.0786 2.0048 -0.0005 -7.9963 0.8971 -0.4326 0.3792
-2 0 8 0.0892 -2.0048 0.0005 7.9963 -0.8971 0.4326 -0.3792
1 -3 4 0.1127 0.9976 -3.0006 3.9988 -0.6428 0.4016 0.5851
-1 4 -2 0.1005 -0.9987 4.0011 -1.9994 0.5609 -0.1964 -0.8802
-3 -4 -1 0.1541 -2.9996 -4.0018 -1.0011 -0.5409 -0.6122 0.7863
2 4 1 0.1305 1.9996 4.0017 1.0007 0.4743 0.4761 -0.8360
-6 0 -1 0.0518 -5.9996 -0.0007 -1.0020 -0.3041 -0.9045 -0.2632
5 0 4 0.0891 4.9978 0.0009 4.0006 -0.0489 1.0327 0.1086

loop_
_geom_angle_atom_site_label_1
_geom_angle_atom_site_label_2
_geom_angle_atom_site_label_3
_geom_angle
C1 O1 C4 106.01(11)
C6 O3 C7 115.53(11)
C8 O5 C9 115.25(13)
C10 C5 C3 122.67(11)
C10 C5 C4 119.46(12)
C4 C5 C3 58.31(10)
C6 C5 C10 118.88(11)
C6 C5 C3 111.01(12)
C6 C5 C4 112.11(11)
C11 C10 C5 119.09(13)
C11 C10 C15 118.93(14)
C15 C10 C5 121.97(14)
C10 C11 H11 119.6
C12 C11 C10 120.71(15)
C12 C11 H11 119.6
C10 C15 H15 119.9
C14 C15 C10 120.28(15)
C14 C15 H15 119.9
C12 C13 H13 120.1
C14 C13 H13 120.1
C14 C13 C12 119.86(15)
O1 C1 C8 115.89(12)
C2 C1 O1 114.25(13)
C2 C1 C8 129.85(14)
O5 C8 C1 109.97(13)
O4 C8 O5 124.47(14)
O4 C8 C1 125.56(13)
C11 C12 C13 119.88(16)
C11 C12 H12 120.1
C13 C12 H12 120.1
C1 C2 H2 125.8
C1 C2 C3 108.38(13)
C3 C2 H2 125.8
C15 C14 H14 119.8
C13 C14 C15 120.31(15)
C13 C14 H14 119.8
C5 C3 H3 120.5
C2 C3 C5 115.70(12)
C2 C3 H3 120.5
C2 C3 C4 103.03(12)
C4 C3 C5 59.73(9)
C4 C3 H3 120.5
O5 C9 H9A 109.5
O5 C9 H9B 109.5
O5 C9 H9C 109.5
H9A C9 H9B 109.5
H9A C9 H9C 109.5
H9B C9 H9C 109.5
O1 C4 C5 115.67(11)
O1 C4 C3 108.25(11)
O1 C4 H4 119.2
C5 C4 H4 119.2
C3 C4 C5 61.96(10)
C3 C4 H4 119.2
O3 C6 C5 112.31(11)
O2 C6 O3 123.58(13)
O2 C6 C5 124.10(13)
O3 C7 H7A 109.5
O3 C7 H7B 109.5
O3 C7 H7C 109.5
H7A C7 H7B 109.5
H7A C7 H7C 109.5
H7B C7 H7C 109.5

loop_
_geom_bond_atom_site_label_1
_geom_bond_atom_site_label_2
_geom_bond_distance
O1 C1 1.3821(17)
O1 C4 1.4189(18)
O3 C6 1.3352(17)
O3 C7 1.4490(17)
O5 C8 1.3396(18)
O5 C9 1.446(2)
O4 C8 1.202(2)
O2 C6 1.2134(18)
C5 C10 1.4954(19)
C5 C3 1.5562(19)
C5 C4 1.5228(19)
C5 C6 1.4854(19)
C10 C11 1.390(2)
C10 C15 1.391(2)
C11 H11 0.9300
C11 C12 1.383(2)
C15 H15 0.9300
C15 C14 1.385(2)
C13 H13 0.9300
C13 C12 1.386(2)
C13 C14 1.381(3)
C1 C8 1.472(2)
C1 C2 1.330(2)
C12 H12 0.9300
C2 H2 0.9300
C2 C3 1.469(2)
C14 H14 0.9300
C3 H3 0.9800
C3 C4 1.500(2)
C9 H9A 0.9600
C9 H9B 0.9600
C9 H9C 0.9600
C4 H4 0.9800
C7 H7A 0.9600
C7 H7B 0.9600
C7 H7C 0.9600

loop_
_geom_torsion_atom_site_label_1
_geom_torsion_atom_site_label_2
_geom_torsion_atom_site_label_3
_geom_torsion_atom_site_label_4
_geom_torsion
O1 C1 C8 O5 -174.02(11)
O1 C1 C8 O4 5.95(19)
O1 C1 C2 C3 -2.44(16)
C5 C10 C11 C12 177.05(13)
C5 C10 C15 C14 -177.43(13)
C5 C3 C4 O1 109.94(12)
C10 C5 C3 C2 -16.4(2)
C10 C5 C3 C4 -106.90(15)
C10 C5 C4 O1 14.41(19)
C10 C5 C4 C3 112.33(14)
C10 C5 C6 O3 -6.56(19)
C10 C5 C6 O2 174.33(13)
C10 C11 C12 C13 1.1(2)
C10 C15 C14 C13 -0.2(2)
C11 C10 C15 C14 1.3(2)
C15 C10 C11 C12 -1.7(2)
C1 O1 C4 C5 68.13(14)
C1 O1 C4 C3 1.13(14)
C1 C2 C3 C5 -59.56(16)
C1 C2 C3 C4 2.87(15)
C8 C1 C2 C3 176.99(12)
C12 C13 C14 C15 -0.4(2)
C2 C1 C8 O5 6.56(19)
C2 C1 C8 O4 -173.47(15)
C2 C3 C4 O1 -2.41(14)
C2 C3 C4 C5 -112.36(12)
C14 C13 C12 C11 0.0(2)
C3 C5 C10 C11 131.53(14)
C3 C5 C10 C15 -49.8(2)
C3 C5 C4 O1 -97.91(13)
C3 C5 C6 O3 144.15(12)
C3 C5 C6 O2 -35.0(2)
C9 O5 C8 O4 -3.1(2)
C9 O5 C8 C1 176.82(13)
C4 O1 C1 C8 -178.70(10)
C4 O1 C1 C2 0.81(15)
C4 C5 C10 C11 62.29(17)
C4 C5 C10 C15 -119.02(15)
C4 C5 C3 C2 90.50(14)
C4 C5 C6 O3 -152.68(12)
C4 C5 C6 O2 28.2(2)
C6 C5 C10 C11 -81.33(17)
C6 C5 C10 C15 97.36(16)
C6 C5 C3 C2 -165.80(12)
C6 C5 C3 C4 103.69(13)
C6 C5 C4 O1 160.32(12)
C6 C5 C4 C3 -101.77(13)
C7 O3 C6 O2 -1.5(2)
C7 O3 C6 C5 179.43(14)
